data_7028283
loop_
_publ_author_name
'Ghorai, Samir'
'Mukherjee, Chandan'

_publ_section_title
;
 Effect of ligand substituent on the reactivity of Ni(II) complexes
 towards oxygen.
;
_journal_issue 2
_journal_name_full 'Dalton transactions (Cambridge, England : 2003)'
_journal_page_first 394
_journal_page_last 397
_journal_paper_doi 10.1039/c3dt52072b
_journal_volume 43
_journal_year 2014
_chemical_compound_source synthesis
_chemical_formula_moiety 'C28 H34 N2 O2'
_chemical_formula_sum 'C28 H34 N2 O2'
_chemical_formula_weight 430.57
_space_group_IT_number 2
_symmetry_cell_setting triclinic
_symmetry_Int_Tables_number 2
_symmetry_space_group_name_Hall '-P 1'
_symmetry_space_group_name_H-M 'P -1'
_atom_sites_solution_hydrogens geom
_atom_sites_solution_primary direct
_atom_sites_solution_secondary difmap
_audit_creation_method SHELXL-97
_cell_angle_alpha 62.280(4)
_cell_angle_beta 83.074(5)
_cell_angle_gamma 81.490(5)
_cell_formula_units_Z 2
_cell_length_a 9.5342(8)
_cell_length_b 12.0945(10)
_cell_length_c 12.3345(11)
_cell_measurement_temperature 296(2)
_cell_volume 1243.03(19)
_computing_cell_refinement 'Bruker SMART'
_computing_data_collection 'Bruker SMART'
_computing_data_reduction 'Bruker SAINT'
_computing_molecular_graphics 'Bruker SHELXTL'
_computing_publication_material 'Bruker SHELXTL'
_computing_structure_refinement 'SHELXL-97 (Sheldrick, 1997)'
_computing_structure_solution 'SHELXS-97 (Sheldrick, 1990)'
_diffrn_ambient_temperature 296(2)
_diffrn_measured_fraction_theta_full 0.899
_diffrn_measured_fraction_theta_max 0.899
_diffrn_measurement_device_type 'CCD area detector'
_diffrn_measurement_method 'phi and omega scans'
_diffrn_radiation_monochromator graphite
_diffrn_radiation_probe x-ray
_diffrn_radiation_type MoK\a
_diffrn_radiation_wavelength 0.71073
_diffrn_reflns_av_R_equivalents 0.0610
_diffrn_reflns_av_unetI/netI 0.0385
_diffrn_reflns_limit_h_max 11
_diffrn_reflns_limit_h_min -10
_diffrn_reflns_limit_k_max 13
_diffrn_reflns_limit_k_min -14
_diffrn_reflns_limit_l_max 14
_diffrn_reflns_limit_l_min -14
_diffrn_reflns_number 13117
_diffrn_reflns_theta_full 25.00
_diffrn_reflns_theta_max 25.00
_diffrn_reflns_theta_min 1.87
_diffrn_source 'fine-focus sealed tube'
_exptl_absorpt_coefficient_mu 0.072
_exptl_absorpt_correction_T_max 0.981
_exptl_absorpt_correction_T_min 0.968
_exptl_absorpt_correction_type multi-scan
_exptl_absorpt_process_details SADABS
_exptl_crystal_colour yellow
_exptl_crystal_density_diffrn 1.150
_exptl_crystal_density_method 'not measured'
_exptl_crystal_description block
_exptl_crystal_F_000 464
_exptl_crystal_recrystallization_method 'chloroform, ethanol'
_exptl_crystal_size_max 0.52
_exptl_crystal_size_mid 0.38
_exptl_crystal_size_min 0.26
_refine_diff_density_max 0.325
_refine_diff_density_min -0.372
_refine_diff_density_rms 0.045
_refine_ls_extinction_method none
_refine_ls_goodness_of_fit_ref 1.020
_refine_ls_hydrogen_treatment mixed
_refine_ls_matrix_type full
_refine_ls_number_parameters 297
_refine_ls_number_reflns 3931
_refine_ls_number_restraints 0
_refine_ls_restrained_S_all 1.020
_refine_ls_R_factor_all 0.0618
_refine_ls_R_factor_gt 0.0499
_refine_ls_shift/su_max 0.000
_refine_ls_shift/su_mean 0.000
_refine_ls_structure_factor_coef Fsqd
_refine_ls_weighting_details 'calc w=1/[\s^2^(Fo^2^)+(0.1050P)^2^+0.0800P] where P=(Fo^2^+2Fc^2^)/3'
_refine_ls_weighting_scheme calc
_refine_ls_wR_factor_gt 0.1496
_refine_ls_wR_factor_ref 0.1599
_reflns_number_gt 3052
_reflns_number_total 3931
_reflns_threshold_expression >2sigma(I)
_cod_data_source_file c3dt52072b.txt
_cod_data_source_block cm010-01
_cod_original_cell_volume 1243.03(18)
_cod_database_code 7028283

loop_
_symmetry_equiv_pos_as_xyz
'x, y, z'
'-x, -y, -z'

loop_
_atom_site_label
_atom_site_type_symbol
_atom_site_fract_x
_atom_site_fract_y
_atom_site_fract_z
_atom_site_U_iso_or_equiv
_atom_site_adp_type
_atom_site_occupancy
_atom_site_symmetry_multiplicity
_atom_site_calc_flag
_atom_site_refinement_flags
C7 C 0.67577(16) 0.34153(14) 0.30363(14) 0.0349(4) Uani 1 1 d .
C12 C 0.61339(16) 0.35434(14) 0.20038(15) 0.0382(4) Uani 1 1 d .
C8 C 0.79404(17) 0.40439(16) 0.28610(16) 0.0440(4) Uani 1 1 d .
H8 H 0.8364 0.3967 0.3537 0.053 Uiso 1 1 calc R
C11 C 0.6718(2) 0.42767(16) 0.08488(16) 0.0497(5) Uani 1 1 d .
H11 H 0.6312 0.4354 0.0165 0.060 Uiso 1 1 calc R
C9 C 0.8490(2) 0.47789(18) 0.16945(19) 0.0551(5) Uani 1 1 d .
H9 H 0.9277 0.5197 0.1593 0.066 Uiso 1 1 calc R
C10 C 0.7895(2) 0.49018(18) 0.06829(19) 0.0588(5) Uani 1 1 d .
H10 H 0.8273 0.5396 -0.0102 0.071 Uiso 1 1 calc R
C14 C 0.55330(17) 0.10070(17) 0.19069(17) 0.0444(4) Uani 1 1 d .
H14 H 0.5367 0.1514 0.1083 0.053 Uiso 1 1 calc R
C15 C 0.60394(18) -0.03036(17) 0.23051(17) 0.0451(5) Uani 1 1 d .
C13 C 0.48759(18) 0.28519(16) 0.21339(17) 0.0452(5) Uani 1 1 d .
H13A H 0.4136 0.3011 0.2672 0.054 Uiso 1 1 calc R
H13B H 0.4496 0.3158 0.1338 0.054 Uiso 1 1 calc R
C20 C 0.62716(18) -0.11226(17) 0.35352(17) 0.0466(5) Uani 1 1 d .
C19 C 0.6799(2) -0.23630(19) 0.3886(2) 0.0670(6) Uani 1 1 d .
H19 H 0.6965 -0.2901 0.4704 0.080 Uiso 1 1 calc R
C16 C 0.6342(2) -0.0778(2) 0.1450(2) 0.0650(6) Uani 1 1 d .
H16 H 0.6196 -0.0248 0.0626 0.078 Uiso 1 1 calc R
C17 C 0.6852(3) -0.2016(2) 0.1815(2) 0.0772(7) Uani 1 1 d .
H17 H 0.7046 -0.2323 0.1241 0.093 Uiso 1 1 calc R
C18 C 0.7074(2) -0.2799(2) 0.3032(2) 0.0762(7) Uani 1 1 d .
H18 H 0.7416 -0.3636 0.3278 0.091 Uiso 1 1 calc R
C2 C 0.69893(17) 0.29707(15) 0.58453(15) 0.0398(4) Uani 1 1 d .
C6 C 0.76249(16) 0.09942(15) 0.57852(15) 0.0401(4) Uani 1 1 d .
H6 H 0.7576 0.0489 0.5411 0.048 Uiso 1 1 calc R
C3 C 0.77432(17) 0.25441(16) 0.68972(16) 0.0426(4) Uani 1 1 d .
C1 C 0.69528(16) 0.22122(16) 0.52831(15) 0.0384(4) Uani 1 1 d .
C5 C 0.83642(16) 0.05237(16) 0.68321(15) 0.0393(4) Uani 1 1 d .
C4 C 0.84046(17) 0.13239(16) 0.73540(16) 0.0432(4) Uani 1 1 d .
H4 H 0.8908 0.1020 0.8055 0.052 Uiso 1 1 calc R
C25 C 0.91352(17) -0.08111(16) 0.74192(17) 0.0473(5) Uani 1 1 d .
C28 C 0.8922(2) -0.1551(2) 0.6737(2) 0.0729(7) Uani 1 1 d .
H22A H 0.7925 -0.1589 0.6729 0.109 Uiso 1 1 calc R
H22B H 0.9390 -0.2386 0.7146 0.109 Uiso 1 1 calc R
H22C H 0.9318 -0.1140 0.5910 0.109 Uiso 1 1 calc R
C26 C 1.07270(19) -0.0746(2) 0.7410(2) 0.0717(7) Uani 1 1 d .
H23A H 1.1211 -0.1580 0.7744 0.108 Uiso 1 1 calc R
H23B H 1.0879 -0.0350 0.7898 0.108 Uiso 1 1 calc R
H23C H 1.1090 -0.0266 0.6582 0.108 Uiso 1 1 calc R
C27 C 0.8561(2) -0.1522(2) 0.8747(2) 0.0753(7) Uani 1 1 d .
H24A H 0.7570 -0.1600 0.8762 0.113 Uiso 1 1 calc R
H24B H 0.8679 -0.1069 0.9190 0.113 Uiso 1 1 calc R
H24C H 0.9073 -0.2343 0.9124 0.113 Uiso 1 1 calc R
C21 C 0.7824(2) 0.33861(19) 0.75115(18) 0.0565(5) Uani 1 1 d .
C24 C 0.8654(3) 0.2699(2) 0.8674(2) 0.0705(6) Uani 1 1 d .
H28A H 0.8213 0.1962 0.9243 0.106 Uiso 1 1 calc R
H28B H 0.8656 0.3244 0.9043 0.106 Uiso 1 1 calc R
H28C H 0.9614 0.2459 0.8466 0.106 Uiso 1 1 calc R
C23 C 0.6323(3) 0.3811(3) 0.7874(2) 0.0911(9) Uani 1 1 d .
H26A H 0.5796 0.4287 0.7153 0.137 Uiso 1 1 calc R
H26B H 0.6384 0.4324 0.8268 0.137 Uiso 1 1 calc R
H26C H 0.5851 0.3088 0.8429 0.137 Uiso 1 1 calc R
C22 C 0.8609(3) 0.4526(2) 0.6610(2) 0.0861(8) Uani 1 1 d .
H27A H 0.9569 0.4243 0.6448 0.129 Uiso 1 1 calc R
H27B H 0.8612 0.5084 0.6963 0.129 Uiso 1 1 calc R
H27C H 0.8133 0.4959 0.5856 0.129 Uiso 1 1 calc R
N1 N 0.61554(14) 0.26919(13) 0.42129(12) 0.0415(4) Uani 1 1 d .
H1N H 0.5288 0.2533 0.4294 0.050 Uiso 1 1 calc R
N2 N 0.53050(14) 0.14943(13) 0.26411(13) 0.0430(4) Uani 1 1 d .
O1 O 0.62874(14) 0.41612(11) 0.53374(12) 0.0549(4) Uani 1 1 d .
H1O H 0.5789 0.4239 0.4804 0.082 Uiso 1 1 calc R
O2 O 0.59932(15) -0.07315(12) 0.44130(11) 0.0576(4) Uani 1 1 d .
H2O H 0.5709 0.0019 0.4095 0.086 Uiso 1 1 calc R

loop_
_atom_site_aniso_label
_atom_site_aniso_U_11
_atom_site_aniso_U_22
_atom_site_aniso_U_33
_atom_site_aniso_U_23
_atom_site_aniso_U_13
_atom_site_aniso_U_12
C7 0.0403(8) 0.0296(9) 0.0350(10) -0.0161(7) -0.0040(7) 0.0017(7)
C12 0.0461(9) 0.0291(9) 0.0379(10) -0.0150(8) -0.0057(7) 0.0022(7)
C8 0.0486(9) 0.0419(10) 0.0460(11) -0.0232(9) -0.0044(8) -0.0057(8)
C11 0.0656(11) 0.0425(11) 0.0377(11) -0.0163(9) -0.0079(9) 0.0004(9)
C9 0.0580(11) 0.0483(12) 0.0597(13) -0.0236(10) 0.0046(10) -0.0182(9)
C10 0.0728(13) 0.0492(12) 0.0454(12) -0.0144(9) 0.0106(10) -0.0166(10)
C14 0.0490(9) 0.0445(11) 0.0383(10) -0.0160(9) -0.0037(8) -0.0100(8)
C15 0.0464(9) 0.0453(11) 0.0482(12) -0.0244(9) 0.0050(8) -0.0138(8)
C13 0.0501(9) 0.0390(10) 0.0468(11) -0.0188(9) -0.0129(8) 0.0000(8)
C20 0.0483(9) 0.0430(11) 0.0481(12) -0.0216(9) 0.0093(8) -0.0105(8)
C19 0.0731(13) 0.0442(12) 0.0663(14) -0.0159(11) 0.0148(11) -0.0028(10)
C16 0.0796(14) 0.0637(14) 0.0602(14) -0.0360(12) 0.0079(11) -0.0146(11)
C17 0.0950(16) 0.0652(16) 0.0873(19) -0.0526(15) 0.0252(13) -0.0170(13)
C18 0.0866(15) 0.0477(13) 0.0896(19) -0.0347(14) 0.0299(13) -0.0095(11)
C2 0.0461(9) 0.0351(9) 0.0374(10) -0.0169(8) -0.0060(7) 0.0022(7)
C6 0.0428(9) 0.0374(10) 0.0418(11) -0.0204(8) 0.0026(7) -0.0053(7)
C3 0.0475(9) 0.0430(10) 0.0384(10) -0.0205(8) -0.0045(8) 0.0002(8)
C1 0.0395(8) 0.0416(10) 0.0311(9) -0.0141(8) -0.0027(7) -0.0038(7)
C5 0.0381(8) 0.0381(10) 0.0376(10) -0.0145(8) -0.0011(7) -0.0023(7)
C4 0.0455(9) 0.0449(11) 0.0369(10) -0.0165(8) -0.0094(7) 0.0007(8)
C25 0.0437(9) 0.0356(10) 0.0546(12) -0.0150(9) -0.0048(8) 0.0017(7)
C28 0.0754(14) 0.0466(12) 0.0994(18) -0.0367(12) -0.0207(12) 0.0104(10)
C26 0.0468(11) 0.0592(13) 0.1012(18) -0.0320(13) -0.0084(11) 0.0048(9)
C27 0.0774(14) 0.0521(13) 0.0677(15) -0.0040(11) -0.0031(11) -0.0052(11)
C21 0.0692(12) 0.0567(13) 0.0546(13) -0.0344(11) -0.0199(10) 0.0059(10)
C24 0.0958(16) 0.0677(14) 0.0616(14) -0.0383(12) -0.0283(12) 0.0016(12)
C23 0.0950(17) 0.121(2) 0.0892(19) -0.0819(18) -0.0232(14) 0.0309(16)
C22 0.124(2) 0.0541(14) 0.0858(18) -0.0274(13) -0.0351(15) -0.0169(14)
N1 0.0405(7) 0.0464(9) 0.0344(8) -0.0145(7) -0.0041(6) -0.0074(6)
N2 0.0480(8) 0.0411(9) 0.0417(9) -0.0185(7) -0.0056(6) -0.0087(6)
O1 0.0699(8) 0.0421(7) 0.0553(9) -0.0252(7) -0.0237(6) 0.0139(6)
O2 0.0769(9) 0.0444(8) 0.0453(8) -0.0162(6) 0.0021(7) -0.0073(7)

loop_
_atom_type_symbol
_atom_type_description
_atom_type_scat_dispersion_real
_atom_type_scat_dispersion_imag
_atom_type_scat_source
C C 0.0033 0.0016 'International Tables Vol C Tables 4.2.6.8 and 6.1.1.4'
H H 0.0000 0.0000 'International Tables Vol C Tables 4.2.6.8 and 6.1.1.4'
N N 0.0061 0.0033 'International Tables Vol C Tables 4.2.6.8 and 6.1.1.4'
O O 0.0106 0.0060 'International Tables Vol C Tables 4.2.6.8 and 6.1.1.4'

loop_
_geom_angle_atom_site_label_1
_geom_angle_atom_site_label_2
_geom_angle_atom_site_label_3
_geom_angle
C8 C7 N1 121.61(15)
C8 C7 C12 118.81(15)
N1 C7 C12 119.55(14)
C11 C12 C7 119.16(15)
C11 C12 C13 119.45(15)
C7 C12 C13 121.34(15)
C9 C8 C7 120.62(17)
C12 C11 C10 121.63(17)
C10 C9 C8 120.96(17)
C9 C10 C11 118.83(17)
N2 C14 C15 122.62(16)
C20 C15 C16 118.15(17)
C20 C15 C14 121.51(16)
C16 C15 C14 120.32(17)
N2 C13 C12 110.39(12)
O2 C20 C19 118.30(17)
O2 C20 C15 121.37(16)
C19 C20 C15 120.33(18)
C18 C19 C20 120.1(2)
C17 C16 C15 120.8(2)
C18 C17 C16 119.7(2)
C19 C18 C17 120.9(2)
O1 C2 C1 118.73(14)
O1 C2 C3 120.35(15)
C1 C2 C3 120.91(15)
C5 C6 C1 120.92(16)
C4 C3 C2 116.33(16)
C4 C3 C21 122.18(15)
C2 C3 C21 121.49(15)
C2 C1 C6 120.32(15)
C2 C1 N1 118.65(14)
C6 C1 N1 120.97(15)
C6 C5 C4 117.07(15)
C6 C5 C25 123.04(15)
C4 C5 C25 119.89(15)
C3 C4 C5 124.41(16)
C27 C25 C26 108.76(17)
C27 C25 C28 108.17(17)
C26 C25 C28 108.74(17)
C27 C25 C5 109.57(14)
C26 C25 C5 109.70(15)
C28 C25 C5 111.84(15)
C24 C21 C23 107.79(18)
C24 C21 C3 111.97(16)
C23 C21 C3 110.02(17)
C24 C21 C22 107.43(18)
C23 C21 C22 110.8(2)
C3 C21 C22 108.76(17)
C7 N1 C1 121.48(13)
C14 N2 C13 118.46(15)

loop_
_geom_bond_atom_site_label_1
_geom_bond_atom_site_label_2
_geom_bond_distance
C7 C8 1.392(2)
C7 N1 1.403(2)
C7 C12 1.404(2)
C12 C11 1.380(2)
C12 C13 1.513(2)
C8 C9 1.379(3)
C11 C10 1.387(3)
C9 C10 1.369(3)
C14 N2 1.275(2)
C14 C15 1.447(2)
C15 C20 1.396(3)
C15 C16 1.402(3)
C13 N2 1.470(2)
C20 O2 1.355(2)
C20 C19 1.384(3)
C19 C18 1.365(3)
C16 C17 1.376(3)
C17 C18 1.375(3)
C2 O1 1.3749(19)
C2 C1 1.389(2)
C2 C3 1.400(2)
C6 C5 1.380(2)
C6 C1 1.390(2)
C3 C4 1.389(2)
C3 C21 1.540(2)
C1 N1 1.434(2)
C5 C4 1.396(2)
C5 C25 1.536(2)
C25 C27 1.528(3)
C25 C26 1.530(2)
C25 C28 1.531(3)
C21 C24 1.531(3)
C21 C23 1.534(3)
C21 C22 1.541(3)
